data_4078187
loop_
_publ_author_name
'Feller, Moran'
'Diskin-Posner, Yael'
'Shimon, Linda J. W.'
'Ben-Ari, Eyal'
'Milstein, David'

_publ_section_title
;
 N--H Activation by Rh(I) via Metal--Ligand Cooperation
;
_journal_issue 11
_journal_name_full Organometallics
_journal_page_first 4083
_journal_page_last 4101
_journal_paper_doi 10.1021/om300248r
_journal_volume 31
_journal_year 2012
_chemical_formula_moiety 'C21 H39 N P2 Rh, B F4'
_chemical_formula_sum 'C21 H39 B F4 N P2 Rh'
_chemical_formula_weight 557.19
_chemical_name_systematic
; 
 ? 
;
_space_group_IT_number 14
_symmetry_cell_setting monoclinic
_symmetry_space_group_name_Hall '-P 2yn'
_symmetry_space_group_name_H-M 'P 1 21/n 1'
_atom_sites_solution_hydrogens geom
_atom_sites_solution_primary direct
_atom_sites_solution_secondary difmap
_audit_creation_method SHELXL-97
_cell_angle_alpha 90.00
_cell_angle_beta 104.855(3)
_cell_angle_gamma 90.00
_cell_formula_units_Z 4
_cell_length_a 11.6467(5)
_cell_length_b 16.1779(8)
_cell_length_c 13.9470(8)
_cell_measurement_reflns_used 21485
_cell_measurement_temperature 120(2)
_cell_measurement_theta_max 27.551
_cell_measurement_theta_min 2.3955
_cell_volume 2540.1(2)
_computing_cell_refinement 'APEX 2'
_computing_data_collection 'APEX 2'
_computing_data_reduction 'APEX 2'
_computing_structure_refinement 'SHELXL-97 (Sheldrick, 1997)'
_computing_structure_solution 'SHELXS-97 (Sheldrick, 1990)'
_diffrn_ambient_temperature 120(2)
_diffrn_measured_fraction_theta_full 0.982
_diffrn_measured_fraction_theta_max 0.982
_diffrn_measurement_device_type 'Bruker APEX - II Kappa CCD'
_diffrn_measurement_method 'omega and phi scans'
_diffrn_radiation_monochromator graphite
_diffrn_radiation_source 'fine-focus sealed tube'
_diffrn_radiation_type MoK\a
_diffrn_radiation_wavelength 0.71073
_diffrn_reflns_av_R_equivalents 0.0504
_diffrn_reflns_av_sigmaI/netI 0.0846
_diffrn_reflns_limit_h_max 17
_diffrn_reflns_limit_h_min -16
_diffrn_reflns_limit_k_max 15
_diffrn_reflns_limit_k_min -24
_diffrn_reflns_limit_l_max 20
_diffrn_reflns_limit_l_min -18
_diffrn_reflns_number 21113
_diffrn_reflns_theta_full 33.22
_diffrn_reflns_theta_max 33.22
_diffrn_reflns_theta_min 1.97
_exptl_absorpt_coefficient_mu 0.836
_exptl_absorpt_correction_T_max 0.9594
_exptl_absorpt_correction_T_min 0.6800
_exptl_absorpt_correction_type numerical
_exptl_absorpt_process_details 'Bruker APEX 2'
_exptl_crystal_colour orange
_exptl_crystal_density_diffrn 1.457
_exptl_crystal_density_method 'not measured'
_exptl_crystal_description needle
_exptl_crystal_F_000 1152
_exptl_crystal_size_max 0.50
_exptl_crystal_size_mid 0.05
_exptl_crystal_size_min 0.05
_refine_diff_density_max 1.457
_refine_diff_density_min -1.211
_refine_diff_density_rms 0.116
_refine_ls_extinction_method none
_refine_ls_goodness_of_fit_ref 0.958
_refine_ls_hydrogen_treatment mixed
_refine_ls_matrix_type full
_refine_ls_number_parameters 283
_refine_ls_number_reflns 9570
_refine_ls_number_restraints 0
_refine_ls_restrained_S_all 0.958
_refine_ls_R_factor_all 0.0843
_refine_ls_R_factor_gt 0.0468
_refine_ls_shift/su_max 0.003
_refine_ls_shift/su_mean 0.000
_refine_ls_structure_factor_coef Fsqd
_refine_ls_weighting_details 'calc w=1/[\s^2^(Fo^2^)+(0.0431P)^2^+0.0000P] where P=(Fo^2^+2Fc^2^)/3'
_refine_ls_weighting_scheme calc
_refine_ls_wR_factor_gt 0.0953
_refine_ls_wR_factor_ref 0.1102
_reflns_number_gt 6420
_reflns_number_total 9570
_reflns_threshold_expression >2sigma(I)
_cod_data_source_file om300248r_si_001.cif
_cod_data_source_block complex_4
_cod_depositor_comments
;
The following automatic conversions were performed:

'_symmetry_cell_setting' value 'Monoclinic' changed to 'monoclinic'
according to the built-in table from CIF Core dictionary named
'cif_core.dic' version 2.4.1 from 2010-06-29.

Automatic conversion script
Id: cif_fix_values 1715 2011-07-08 13:25:40Z adriana 

 Adding value for _journal_page_last.
;
_cod_original_sg_symbol_Hall -P2yn
_cod_original_sg_symbol_H-M P2(1)/n
_cod_database_code 4078187

loop_
_symmetry_equiv_pos_as_xyz
'x, y, z'
'-x+1/2, y+1/2, -z+1/2'
'-x, -y, -z'
'x-1/2, -y-1/2, z-1/2'

loop_
_atom_site_label
_atom_site_type_symbol
_atom_site_fract_x
_atom_site_fract_y
_atom_site_fract_z
_atom_site_U_iso_or_equiv
_atom_site_adp_type
_atom_site_occupancy
_atom_site_symmetry_multiplicity
_atom_site_calc_flag
_atom_site_refinement_flags
Rh1 Rh 0.182303(16) 0.227814(12) 0.146275(15) 0.02023(6) Uani 1 1 d .
N2 N 0.22561(18) 0.15155(12) 0.27232(15) 0.0196(4) Uani 1 1 d .
C12 C 0.1427(2) 0.13047(18) 0.3217(2) 0.0304(4) Uani 1 1 d .
C13 C 0.1690(2) 0.07775(15) 0.4027(2) 0.0247(5) Uani 1 1 d .
H13 H 0.1092 0.0634 0.4351 0.030 Uiso 1 1 calc R
C14 C 0.2824(3) 0.04614(16) 0.4361(2) 0.0296(6) Uani 1 1 d .
H14 H 0.3019 0.0107 0.4922 0.036 Uiso 1 1 calc R
C15 C 0.3669(2) 0.06690(16) 0.3868(2) 0.0249(5) Uani 1 1 d .
H15 H 0.4451 0.0452 0.4084 0.030 Uiso 1 1 calc R
C16 C 0.3377(2) 0.11953(15) 0.30544(18) 0.0197(5) Uani 1 1 d .
C21 C 0.1395(4) 0.2683(3) -0.0042(3) 0.0513(10) Uani 1 1 d .
H21A H 0.203(4) 0.255(2) -0.035(3) 0.062(12) Uiso 1 1 d .
H21B H 0.069(4) 0.233(2) -0.039(3) 0.070(13) Uiso 1 1 d .
C20 C 0.1409(4) 0.3338(3) 0.0541(3) 0.0539(11) Uani 1 1 d .
H20A H 0.074(3) 0.359(2) 0.060(3) 0.055(12) Uiso 1 1 d .
H20B H 0.214(4) 0.368(3) 0.067(3) 0.079(14) Uiso 1 1 d .
P1 P -0.00332(6) 0.22609(4) 0.17317(5) 0.02303(14) Uani 1 1 d .
C1 C 0.0223(2) 0.16823(18) 0.2897(2) 0.0304(4) Uani 1 1 d .
H1A H 0.0112 0.2059 0.3426 0.036 Uiso 1 1 calc R
H1B H -0.0380 0.1239 0.2819 0.036 Uiso 1 1 calc R
C22 C -0.1234(2) 0.16725(16) 0.0893(2) 0.0307(6) Uani 1 1 d .
H22 H -0.1848 0.1545 0.1257 0.037 Uiso 1 1 calc R
C23 C -0.0693(2) 0.32470(17) 0.1986(2) 0.0289(6) Uani 1 1 d .
H23 H -0.0894 0.3569 0.1353 0.035 Uiso 1 1 calc R
C24 C -0.1828(3) 0.2160(2) -0.0034(2) 0.0425(8) Uani 1 1 d .
H24A H -0.1229 0.2331 -0.0376 0.064 Uiso 1 1 calc R
H24B H -0.2213 0.2651 0.0154 0.064 Uiso 1 1 calc R
H24C H -0.2425 0.1813 -0.0477 0.064 Uiso 1 1 calc R
C25 C -0.0731(3) 0.0850(2) 0.0627(4) 0.0562(11) Uani 1 1 d .
H25A H -0.1375 0.0520 0.0212 0.084 Uiso 1 1 calc R
H25B H -0.0367 0.0546 0.1237 0.084 Uiso 1 1 calc R
H25C H -0.0130 0.0961 0.0264 0.084 Uiso 1 1 calc R
C26 C 0.0241(3) 0.3745(2) 0.2741(3) 0.0513(10) Uani 1 1 d .
H26A H -0.0088 0.4286 0.2841 0.077 Uiso 1 1 calc R
H26B H 0.0947 0.3821 0.2491 0.077 Uiso 1 1 calc R
H26C H 0.0460 0.3446 0.3373 0.077 Uiso 1 1 calc R
C27 C -0.1837(3) 0.3147(2) 0.2317(3) 0.0411(8) Uani 1 1 d .
H27A H -0.1679 0.2814 0.2923 0.062 Uiso 1 1 calc R
H27B H -0.2437 0.2871 0.1792 0.062 Uiso 1 1 calc R
H27C H -0.2131 0.3693 0.2446 0.062 Uiso 1 1 calc R
P2 P 0.37693(6) 0.21041(4) 0.14658(5) 0.02083(14) Uani 1 1 d .
C2 C 0.4307(2) 0.14201(18) 0.2534(2) 0.0290(6) Uani 1 1 d .
H2A H 0.4619 0.0907 0.2307 0.035 Uiso 1 1 calc R
H2B H 0.4974 0.1695 0.3013 0.035 Uiso 1 1 calc R
C32 C 0.4838(3) 0.29645(18) 0.1727(2) 0.0299(6) Uani 1 1 d .
H32 H 0.5647 0.2723 0.1994 0.036 Uiso 1 1 calc R
C33 C 0.4089(3) 0.1531(2) 0.0420(2) 0.0339(7) Uani 1 1 d .
H33 H 0.3903 0.1906 -0.0168 0.041 Uiso 1 1 calc R
C34 C 0.4584(3) 0.3530(2) 0.2521(3) 0.0473(9) Uani 1 1 d .
H34A H 0.5231 0.3931 0.2729 0.071 Uiso 1 1 calc R
H34B H 0.4520 0.3199 0.3094 0.071 Uiso 1 1 calc R
H34C H 0.3835 0.3825 0.2252 0.071 Uiso 1 1 calc R
C35 C 0.4858(3) 0.3456(2) 0.0798(3) 0.0479(9) Uani 1 1 d .
H35A H 0.4064 0.3679 0.0501 0.072 Uiso 1 1 calc R
H35B H 0.5096 0.3093 0.0321 0.072 Uiso 1 1 calc R
H35C H 0.5426 0.3912 0.0977 0.072 Uiso 1 1 calc R
C36 C 0.3244(3) 0.0785(2) 0.0169(3) 0.0551(10) Uani 1 1 d .
H36A H 0.3330 0.0524 -0.0443 0.083 Uiso 1 1 calc R
H36B H 0.2423 0.0972 0.0077 0.083 Uiso 1 1 calc R
H36C H 0.3441 0.0384 0.0713 0.083 Uiso 1 1 calc R
C37 C 0.5384(3) 0.1269(2) 0.0595(3) 0.0480(9) Uani 1 1 d .
H37A H 0.5587 0.0879 0.1150 0.072 Uiso 1 1 calc R
H37B H 0.5896 0.1757 0.0751 0.072 Uiso 1 1 calc R
H37C H 0.5501 0.1004 -0.0005 0.072 Uiso 1 1 calc R
B1 B 0.2483(3) 0.9455(2) 0.6811(3) 0.0373(4) Uani 1 1 d .
F1 F 0.35019(14) 0.97844(11) 0.66120(14) 0.0373(4) Uani 1 1 d .
F2 F 0.15113(16) 0.96606(13) 0.60493(16) 0.0495(5) Uani 1 1 d .
F3 F 0.2328(2) 0.97727(12) 0.76869(15) 0.0549(6) Uani 1 1 d .
F4 F 0.25989(17) 0.86050(11) 0.68972(17) 0.0512(6) Uani 1 1 d .

loop_
_atom_site_aniso_label
_atom_site_aniso_U_11
_atom_site_aniso_U_22
_atom_site_aniso_U_33
_atom_site_aniso_U_23
_atom_site_aniso_U_13
_atom_site_aniso_U_12
Rh1 0.01501(9) 0.02486(10) 0.02049(9) 0.00913(8) 0.00397(7) 0.00055(8)
N2 0.0175(10) 0.0218(10) 0.0195(10) 0.0041(8) 0.0047(8) 0.0008(8)
C12 0.0248(10) 0.0397(11) 0.0299(10) 0.0139(9) 0.0129(8) 0.0066(8)
C13 0.0330(15) 0.0218(12) 0.0232(13) 0.0045(10) 0.0142(11) 0.0006(11)
C14 0.0388(16) 0.0246(13) 0.0262(14) 0.0103(11) 0.0097(12) 0.0068(12)
C15 0.0252(13) 0.0243(13) 0.0235(13) 0.0054(10) 0.0033(11) 0.0062(10)
C16 0.0184(12) 0.0200(11) 0.0198(11) 0.0023(9) 0.0031(9) -0.0001(9)
C21 0.043(2) 0.076(3) 0.0326(18) 0.0284(19) 0.0047(16) 0.003(2)
C20 0.045(2) 0.049(2) 0.070(3) 0.043(2) 0.018(2) 0.0154(19)
P1 0.0155(3) 0.0260(3) 0.0276(3) 0.0091(3) 0.0056(2) 0.0029(3)
C1 0.0248(10) 0.0397(11) 0.0299(10) 0.0139(9) 0.0129(8) 0.0066(8)
C22 0.0206(13) 0.0241(13) 0.0487(18) 0.0003(12) 0.0110(12) -0.0043(11)
C23 0.0199(13) 0.0256(13) 0.0391(16) -0.0036(12) 0.0036(11) -0.0004(10)
C24 0.0279(16) 0.056(2) 0.0378(17) -0.0014(15) -0.0014(13) -0.0134(14)
C25 0.046(2) 0.0298(17) 0.098(3) -0.0155(19) 0.029(2) -0.0111(15)
C26 0.039(2) 0.056(2) 0.057(2) -0.0240(19) 0.0080(17) -0.0074(17)
C27 0.0281(16) 0.0368(17) 0.062(2) -0.0043(16) 0.0186(15) 0.0052(13)
P2 0.0167(3) 0.0265(3) 0.0200(3) 0.0037(2) 0.0059(2) -0.0020(2)
C2 0.0181(13) 0.0366(15) 0.0329(15) 0.0132(12) 0.0078(11) 0.0051(11)
C32 0.0245(14) 0.0317(14) 0.0332(15) 0.0037(12) 0.0071(11) -0.0047(11)
C33 0.0307(16) 0.0434(17) 0.0282(15) -0.0079(13) 0.0084(12) -0.0018(13)
C34 0.050(2) 0.0413(19) 0.047(2) -0.0121(16) 0.0061(17) -0.0086(16)
C35 0.042(2) 0.051(2) 0.052(2) 0.0157(17) 0.0146(16) -0.0185(16)
C36 0.049(2) 0.044(2) 0.067(3) -0.0262(19) 0.0042(19) -0.0048(16)
C37 0.0397(19) 0.064(2) 0.046(2) -0.0088(18) 0.0232(16) 0.0106(17)
B1 0.0258(8) 0.0433(9) 0.0436(9) 0.0188(8) 0.0105(7) 0.0001(7)
F1 0.0258(8) 0.0433(9) 0.0436(9) 0.0188(8) 0.0105(7) 0.0001(7)
F2 0.0281(10) 0.0648(13) 0.0497(12) 0.0126(10) -0.0009(9) 0.0028(9)
F3 0.0864(16) 0.0498(12) 0.0373(11) -0.0065(9) 0.0316(11) -0.0119(11)
F4 0.0562(13) 0.0276(9) 0.0807(16) 0.0115(10) 0.0373(12) 0.0064(9)

loop_
_atom_type_symbol
_atom_type_description
_atom_type_scat_dispersion_real
_atom_type_scat_dispersion_imag
_atom_type_scat_source
C C 0.0033 0.0016 'International Tables Vol C Tables 4.2.6.8 and 6.1.1.4'
H H 0.0000 0.0000 'International Tables Vol C Tables 4.2.6.8 and 6.1.1.4'
N N 0.0061 0.0033 'International Tables Vol C Tables 4.2.6.8 and 6.1.1.4'
B B 0.0013 0.0007 'International Tables Vol C Tables 4.2.6.8 and 6.1.1.4'
F F 0.0171 0.0103 'International Tables Vol C Tables 4.2.6.8 and 6.1.1.4'
P P 0.1023 0.0942 'International Tables Vol C Tables 4.2.6.8 and 6.1.1.4'
Rh Rh -1.1178 0.9187 'International Tables Vol C Tables 4.2.6.8 and 6.1.1.4'

loop_
_geom_angle_atom_site_label_1
_geom_angle_atom_site_label_2
_geom_angle_atom_site_label_3
_geom_angle
N2 Rh1 C20 161.74(16)
N2 Rh1 C21 161.73(15)
C20 Rh1 C21 36.54(17)
N2 Rh1 P2 84.30(6)
C20 Rh1 P2 99.89(12)
C21 Rh1 P2 91.22(11)
N2 Rh1 P1 83.68(6)
C20 Rh1 P1 91.83(12)
C21 Rh1 P1 99.95(11)
P2 Rh1 P1 167.95(2)
C12 N2 C16 118.2(2)
C12 N2 Rh1 121.29(17)
C16 N2 Rh1 120.52(16)
N2 C12 C13 121.8(2)
N2 C12 C1 118.7(2)
C13 C12 C1 119.4(2)
C14 C13 C12 119.7(3)
C14 C13 H13 120.2
C12 C13 H13 120.2
C15 C14 C13 119.0(2)
C15 C14 H14 120.5
C13 C14 H14 120.5
C14 C15 C16 120.0(2)
C14 C15 H15 120.0
C16 C15 H15 120.0
N2 C16 C15 121.3(2)
N2 C16 C2 119.4(2)
C15 C16 C2 119.3(2)
C20 C21 Rh1 71.4(2)
C20 C21 H21A 123(2)
Rh1 C21 H21A 111(3)
C20 C21 H21B 128(2)
Rh1 C21 H21B 105(2)
H21A C21 H21B 106(3)
C21 C20 Rh1 72.1(2)
C21 C20 H20A 122(3)
Rh1 C20 H20A 112(3)
C21 C20 H20B 115(3)
Rh1 C20 H20B 107(2)
H20A C20 H20B 118(4)
C1 P1 C22 102.95(14)
C1 P1 C23 104.62(14)
C22 P1 C23 106.48(12)
C1 P1 Rh1 101.89(9)
C22 P1 Rh1 119.84(10)
C23 P1 Rh1 118.60(9)
C12 C1 P1 113.66(19)
C12 C1 H1A 108.8
P1 C1 H1A 108.8
C12 C1 H1B 108.8
P1 C1 H1B 108.8
H1A C1 H1B 107.7
C24 C22 C25 111.3(3)
C24 C22 P1 112.19(19)
C25 C22 P1 109.1(2)
C24 C22 H22 108.1
C25 C22 H22 108.1
P1 C22 H22 108.1
C27 C23 C26 111.6(3)
C27 C23 P1 113.9(2)
C26 C23 P1 109.2(2)
C27 C23 H23 107.2
C26 C23 H23 107.2
P1 C23 H23 107.2
C22 C24 H24A 109.5
C22 C24 H24B 109.5
H24A C24 H24B 109.5
C22 C24 H24C 109.5
H24A C24 H24C 109.5
H24B C24 H24C 109.5
C22 C25 H25A 109.5
C22 C25 H25B 109.5
H25A C25 H25B 109.5
C22 C25 H25C 109.5
H25A C25 H25C 109.5
H25B C25 H25C 109.5
C23 C26 H26A 109.5
C23 C26 H26B 109.5
H26A C26 H26B 109.5
C23 C26 H26C 109.5
H26A C26 H26C 109.5
H26B C26 H26C 109.5
C23 C27 H27A 109.5
C23 C27 H27B 109.5
H27A C27 H27B 109.5
C23 C27 H27C 109.5
H27A C27 H27C 109.5
H27B C27 H27C 109.5
C2 P2 C32 102.89(13)
C2 P2 C33 104.04(14)
C32 P2 C33 105.85(14)
C2 P2 Rh1 102.02(9)
C32 P2 Rh1 121.86(10)
C33 P2 Rh1 117.53(10)
C16 C2 P2 113.71(18)
C16 C2 H2A 108.8
P2 C2 H2A 108.8
C16 C2 H2B 108.8
P2 C2 H2B 108.8
H2A C2 H2B 107.7
C34 C32 C35 110.6(3)
C34 C32 P2 110.5(2)
C35 C32 P2 112.6(2)
C34 C32 H32 107.6
C35 C32 H32 107.6
P2 C32 H32 107.6
C37 C33 C36 111.6(3)
C37 C33 P2 113.9(2)
C36 C33 P2 109.1(2)
C37 C33 H33 107.3
C36 C33 H33 107.3
P2 C33 H33 107.3
C32 C34 H34A 109.5
C32 C34 H34B 109.5
H34A C34 H34B 109.5
C32 C34 H34C 109.5
H34A C34 H34C 109.5
H34B C34 H34C 109.5
C32 C35 H35A 109.5
C32 C35 H35B 109.5
H35A C35 H35B 109.5
C32 C35 H35C 109.5
H35A C35 H35C 109.5
H35B C35 H35C 109.5
C33 C36 H36A 109.5
C33 C36 H36B 109.5
H36A C36 H36B 109.5
C33 C36 H36C 109.5
H36A C36 H36C 109.5
H36B C36 H36C 109.5
C33 C37 H37A 109.5
C33 C37 H37B 109.5
H37A C37 H37B 109.5
C33 C37 H37C 109.5
H37A C37 H37C 109.5
H37B C37 H37C 109.5
F2 B1 F3 108.9(3)
F2 B1 F4 110.4(3)
F3 B1 F4 109.0(3)
F2 B1 F1 109.1(3)
F3 B1 F1 110.3(3)
F4 B1 F1 109.2(3)

loop_
_geom_bond_atom_site_label_1
_geom_bond_atom_site_label_2
_geom_bond_distance
Rh1 N2 2.101(2)
Rh1 C20 2.123(3)
Rh1 C21 2.131(3)
Rh1 P2 2.2831(7)
Rh1 P1 2.2872(7)
N2 C12 1.365(3)
N2 C16 1.370(3)
C12 C13 1.386(4)
C12 C1 1.489(4)
C13 C14 1.382(4)
C13 H13 0.9500
C14 C15 1.379(4)
C14 H14 0.9500
C15 C16 1.389(3)
C15 H15 0.9500
C16 C2 1.495(4)
C21 C20 1.334(6)
C21 H21A 0.97(4)
C21 H21B 1.01(4)
C20 H20A 0.89(4)
C20 H20B 0.99(4)
P1 C1 1.833(3)
P1 C22 1.842(3)
P1 C23 1.844(3)
C1 H1A 0.9900
C1 H1B 0.9900
C22 C24 1.521(4)
C22 C25 1.536(4)
C22 H22 1.0000
C23 C27 1.527(4)
C23 C26 1.534(4)
C23 H23 1.0000
C24 H24A 0.9800
C24 H24B 0.9800
C24 H24C 0.9800
C25 H25A 0.9800
C25 H25B 0.9800
C25 H25C 0.9800
C26 H26A 0.9800
C26 H26B 0.9800
C26 H26C 0.9800
C27 H27A 0.9800
C27 H27B 0.9800
C27 H27C 0.9800
P2 C2 1.833(3)
P2 C32 1.840(3)
P2 C33 1.845(3)
C2 H2A 0.9900
C2 H2B 0.9900
C32 C34 1.524(5)
C32 C35 1.525(4)
C32 H32 1.0000
C33 C37 1.524(4)
C33 C36 1.540(4)
C33 H33 1.0000
C34 H34A 0.9800
C34 H34B 0.9800
C34 H34C 0.9800
C35 H35A 0.9800
C35 H35B 0.9800
C35 H35C 0.9800
C36 H36A 0.9800
C36 H36B 0.9800
C36 H36C 0.9800
C37 H37A 0.9800
C37 H37B 0.9800
C37 H37C 0.9800
B1 F2 1.380(4)
B1 F3 1.380(5)
B1 F4 1.384(4)
B1 F1 1.392(4)

loop_
_geom_torsion_atom_site_label_1
_geom_torsion_atom_site_label_2
_geom_torsion_atom_site_label_3
_geom_torsion_atom_site_label_4
_geom_torsion
C20 Rh1 N2 C12 75.6(5)
C21 Rh1 N2 C12 -103.5(4)
P2 Rh1 N2 C12 -180.0(2)
P1 Rh1 N2 C12 -0.8(2)
C20 Rh1 N2 C16 -106.3(4)
C21 Rh1 N2 C16 74.5(4)
P2 Rh1 N2 C16 -1.94(18)
P1 Rh1 N2 C16 177.18(19)
C16 N2 C12 C13 -0.5(4)
Rh1 N2 C12 C13 177.6(2)
C16 N2 C12 C1 176.9(2)
Rh1 N2 C12 C1 -5.1(4)
N2 C12 C13 C14 1.0(4)
C1 C12 C13 C14 -176.4(3)
C12 C13 C14 C15 -1.0(4)
C13 C14 C15 C16 0.7(4)
C12 N2 C16 C15 0.1(4)
Rh1 N2 C16 C15 -177.96(19)
C12 N2 C16 C2 -179.5(2)
Rh1 N2 C16 C2 2.4(3)
C14 C15 C16 N2 -0.2(4)
C14 C15 C16 C2 179.4(3)
N2 Rh1 C21 C20 179.5(3)
P2 Rh1 C21 C20 -105.1(2)
P1 Rh1 C21 C20 79.5(3)
N2 Rh1 C20 C21 -179.5(3)
P2 Rh1 C20 C21 78.5(3)
P1 Rh1 C20 C21 -104.3(2)
N2 Rh1 P1 C1 4.84(12)
C20 Rh1 P1 C1 -157.41(18)
C21 Rh1 P1 C1 166.74(17)
P2 Rh1 P1 C1 9.06(18)
N2 Rh1 P1 C22 -107.78(12)
C20 Rh1 P1 C22 89.97(18)
C21 Rh1 P1 C22 54.12(18)
P2 Rh1 P1 C22 -103.56(16)
N2 Rh1 P1 C23 118.96(13)
C20 Rh1 P1 C23 -43.29(18)
C21 Rh1 P1 C23 -79.14(18)
P2 Rh1 P1 C23 123.19(16)
N2 C12 C1 P1 9.5(4)
C13 C12 C1 P1 -173.1(2)
C22 P1 C1 C12 116.0(2)
C23 P1 C1 C12 -132.8(2)
Rh1 P1 C1 C12 -8.8(2)
C1 P1 C22 C24 164.4(2)
C23 P1 C22 C24 54.6(3)
Rh1 P1 C22 C24 -83.6(2)
C1 P1 C22 C25 -71.8(3)
C23 P1 C22 C25 178.4(2)
Rh1 P1 C22 C25 40.2(3)
C1 P1 C23 C27 -58.0(3)
C22 P1 C23 C27 50.5(3)
Rh1 P1 C23 C27 -170.68(19)
C1 P1 C23 C26 67.5(3)
C22 P1 C23 C26 176.1(2)
Rh1 P1 C23 C26 -45.1(3)
N2 Rh1 P2 C2 0.93(12)
C20 Rh1 P2 C2 162.98(18)
C21 Rh1 P2 C2 -161.32(17)
P1 Rh1 P2 C2 -3.29(17)
N2 Rh1 P2 C32 -112.70(13)
C20 Rh1 P2 C32 49.35(19)
C21 Rh1 P2 C32 85.05(18)
P1 Rh1 P2 C32 -116.92(16)
N2 Rh1 P2 C33 113.93(13)
C20 Rh1 P2 C33 -84.02(19)
C21 Rh1 P2 C33 -48.32(18)
P1 Rh1 P2 C33 109.71(17)
N2 C16 C2 P2 -1.3(3)
C15 C16 C2 P2 179.0(2)
C32 P2 C2 C16 126.9(2)
C33 P2 C2 C16 -122.8(2)
Rh1 P2 C2 C16 -0.1(2)
C2 P2 C32 C34 -76.2(2)
C33 P2 C32 C34 174.9(2)
Rh1 P2 C32 C34 37.0(3)
C2 P2 C32 C35 159.5(2)
C33 P2 C32 C35 50.6(3)
Rh1 P2 C32 C35 -87.3(2)
C2 P2 C33 C37 -54.6(3)
C32 P2 C33 C37 53.4(3)
Rh1 P2 C33 C37 -166.5(2)
C2 P2 C33 C36 70.8(3)
C32 P2 C33 C36 178.8(2)
Rh1 P2 C33 C36 -41.1(3)
